data_4302680
loop_
_publ_author_name
'Consuelo Yuste'
'Laura Ca\~nadillas-Delgado'
'Ana Labrador'
'Fernando S. Delgado'
'Catalina Ruiz-P\'erez'
'Francesc Lloret'
'Miguel Julve'

_publ_contact_author_address
;
 Laboratorio de Rayos X y Materiales Moleculares
 Dpto. F\'isica Fundamental II. Facultad de F\'isica
 Universidad de La Laguna
 E-38204. La Laguna. Tenerife
 Spain
;
_publ_contact_author_email caruiz@ull.es
_publ_contact_author_name 'Professor Catalina Ruiz-P\'erez'
_publ_section_title
;
Low-Dimensional Copper(II) Complexes with the Trinucleating Ligand
2,4,6-Tris(di-2-pyridylamine)-1,3,5-triazine: Synthesis, Crystal
Structures, and Magnetic Properties
;
_journal_name_full 'Inorganic Chemistry'
_journal_page_first 6630
_journal_page_last 6640
_journal_paper_doi 10.1021/ic900599g
_journal_volume 48
_journal_year 2009
_chemical_formula_sum 'C144 H148 Cu12 N60 O86'
_chemical_formula_weight 4857.70
_chemical_name_systematic
;
 ?
;
_space_group_IT_number 106
_symmetry_cell_setting tetragonal
_symmetry_Int_Tables_number 106
_symmetry_space_group_name_Hall 'P 4c -2ab'
_symmetry_space_group_name_H-M 'P 42 b c'
_atom_sites_solution_hydrogens geom
_atom_sites_solution_primary direct
_atom_sites_solution_secondary difmap
_audit_creation_method SHELXL-97
_cell_angle_alpha 90.00
_cell_angle_beta 90.00
_cell_angle_gamma 90.00
_cell_formula_units_Z 4
_cell_length_a 30.383(4)
_cell_length_b 30.383(4)
_cell_length_c 22.292(5)
_cell_measurement_temperature 100(2)
_cell_volume 20578(6)
_computing_cell_refinement 'HKL2000 (Otwinowski & Minor, 1997)'
_computing_data_collection 'MxCube (ESRF, 2006)'
_computing_data_reduction 'HKL2000 (Otwinowski & Minor, 1997)'
_computing_molecular_graphics 'Ortep-3 for Windows (Farrugia, 1997)'
_computing_publication_material 'WinGX publication routines (Farrugia, 1999)'
_computing_structure_refinement 'SHELXL-97 (Sheldrick, 1997)'
_computing_structure_solution 'SHELXS-97 (Sheldrick, 1997)'
_diffrn_ambient_temperature 100(2)
_diffrn_detector 'CCD plate'
_diffrn_detector_area_resol_mean 9.6
_diffrn_measured_fraction_theta_full 0.986
_diffrn_measured_fraction_theta_max 0.990
_diffrn_measurement_device_type 'Single-axis HUBER diffractometer'
_diffrn_measurement_method 'CCD rotation images, thick slices'
_diffrn_radiation_detector 'ADSC Q210r CCD (binned mode)'
_diffrn_radiation_monochromator 'Si 111'
_diffrn_radiation_probe x-ray
_diffrn_radiation_type synchrotron
_diffrn_radiation_wavelength 0.75130
_diffrn_reflns_av_R_equivalents 0.1750
_diffrn_reflns_av_sigmaI/netI 0.0417
_diffrn_reflns_limit_h_max 37
_diffrn_reflns_limit_h_min -37
_diffrn_reflns_limit_k_max 37
_diffrn_reflns_limit_k_min -37
_diffrn_reflns_limit_l_max 27
_diffrn_reflns_limit_l_min -27
_diffrn_reflns_number 574924
_diffrn_reflns_theta_full 25.00
_diffrn_reflns_theta_max 28.00
_diffrn_reflns_theta_min 5.04
_diffrn_source synchrotron
_diffrn_source_type 'ESRF-CRG BM16'
_exptl_absorpt_coefficient_mu 1.319
_exptl_absorpt_correction_T_max 0.6930
_exptl_absorpt_correction_T_min 0.5049
_exptl_absorpt_correction_type sphere
_exptl_crystal_colour blue
_exptl_crystal_density_diffrn 1.568
_exptl_crystal_density_method 'not measured'
_exptl_crystal_description prism
_exptl_crystal_F_000 9872
_exptl_crystal_size_max 0.60
_exptl_crystal_size_mid 0.30
_exptl_crystal_size_min 0.30
_refine_diff_density_max 1.491
_refine_diff_density_min -0.897
_refine_diff_density_rms 0.157
_refine_ls_abs_structure_details 'Flack H D (1983), Acta Cryst. A39, 876-881'
_refine_ls_abs_structure_Flack 0.474(12)
_refine_ls_extinction_coef 0.0106(6)
_refine_ls_extinction_expression Fc^*^=kFc[1+0.001xFc^2^\l^3^/sin(2\q)]^-1/4^
_refine_ls_extinction_method SHELXL
_refine_ls_goodness_of_fit_ref 1.369
_refine_ls_hydrogen_treatment geom
_refine_ls_matrix_type full
_refine_ls_number_parameters 1202
_refine_ls_number_reflns 20831
_refine_ls_number_restraints 0
_refine_ls_restrained_S_all 1.369
_refine_ls_R_factor_all 0.0899
_refine_ls_R_factor_gt 0.0896
_refine_ls_shift/su_max 0.002
_refine_ls_shift/su_mean 0.000
_refine_ls_structure_factor_coef Fsqd
_refine_ls_weighting_details 'calc w=1/[\s^2^(Fo^2^)+(0.2000P)^2^+0.0000P] where P=(Fo^2^+2Fc^2^)/3'
_refine_ls_weighting_scheme calc
_refine_ls_wR_factor_gt 0.2698
_refine_ls_wR_factor_ref 0.2714
_reflns_number_gt 20642
_reflns_number_total 20831
_reflns_threshold_expression >2sigma(I)
_cod_data_source_file ic900599g_si_002_3.cif
_cod_data_source_block compound3
_cod_database_code 4302680

loop_
_symmetry_equiv_pos_as_xyz
'x, y, z'
'-x, -y, z'
'-y, x, z+1/2'
'y, -x, z+1/2'
'x+1/2, -y+1/2, z'
'-x+1/2, y+1/2, z'
'-y+1/2, -x+1/2, z+1/2'
'y+1/2, x+1/2, z+1/2'

loop_
_atom_site_label
_atom_site_type_symbol
_atom_site_fract_x
_atom_site_fract_y
_atom_site_fract_z
_atom_site_U_iso_or_equiv
_atom_site_adp_type
_atom_site_occupancy
_atom_site_symmetry_multiplicity
_atom_site_calc_flag
_atom_site_refinement_flags
_atom_site_disorder_assembly
_atom_site_disorder_group
Cu1 Cu 0.49008(2) 0.13584(2) 0.91398(11) 0.0395(2) Uani 1 1 d . . .
Cu2 Cu 0.49189(2) 0.27812(2) 0.78855(11) 0.0399(2) Uani 1 1 d . . .
Cu3 Cu 0.71555(2) 0.15985(2) 1.04425(11) 0.0392(2) Uani 1 1 d . . .
Cu4 Cu 0.73613(3) 0.30493(2) 0.92936(11) 0.0460(2) Uani 1 1 d . . .
Cu5 Cu 0.51734(2) 0.23655(3) 1.23015(11) 0.0512(2) Uani 1 1 d . . .
Cu6 Cu 0.52508(4) 0.37910(5) 1.10878(12) 0.0761(4) Uani 1 1 d . . .
C1 C 0.54436(15) 0.09372(16) 1.0715(2) 0.0291(9) Uani 1 1 d . . .
C2 C 0.61091(15) 0.09915(15) 1.1095(2) 0.0289(8) Uani 1 1 d . . .
C3 C 0.55372(16) 0.12226(18) 1.1632(3) 0.0353(10) Uani 1 1 d . . .
C4 C 0.47119(16) 0.09157(17) 1.0277(2) 0.0313(9) Uani 1 1 d . . .
C5 C 0.44463(18) 0.07349(18) 1.0737(3) 0.0379(10) Uani 1 1 d . . .
H5 H 0.4571 0.0556 1.1030 0.045 Uiso 1 1 calc R . .
C6 C 0.4007(2) 0.0825(2) 1.0748(3) 0.0459(13) Uani 1 1 d . . .
H6 H 0.3828 0.0705 1.1045 0.055 Uiso 1 1 calc R . .
C7 C 0.38310(18) 0.1095(3) 1.0314(4) 0.0530(16) Uani 1 1 d . . .
H7 H 0.3536 0.1175 1.0326 0.064 Uiso 1 1 calc R . .
C8 C 0.41070(19) 0.1249(3) 0.9849(3) 0.0506(15) Uani 1 1 d . . .
H8 H 0.3984 0.1411 0.9536 0.061 Uiso 1 1 calc R . .
C9 C 0.53295(16) 0.06085(15) 0.9725(3) 0.0304(9) Uani 1 1 d . . .
C10 C 0.55587(16) 0.02183(18) 0.9783(3) 0.0376(10) Uani 1 1 d . . .
H10 H 0.5628 0.0103 1.0157 0.045 Uiso 1 1 calc R . .
C11 C 0.56803(19) 0.0006(2) 0.9255(4) 0.0465(12) Uani 1 1 d . . .
H11 H 0.5822 -0.0265 0.9275 0.056 Uiso 1 1 calc R . .
C12 C 0.5594(2) 0.0193(2) 0.8703(3) 0.0514(15) Uani 1 1 d . . .
H12 H 0.5691 0.0056 0.8354 0.062 Uiso 1 1 calc R . .
C13 C 0.5366(2) 0.0578(2) 0.8674(3) 0.0455(12) Uani 1 1 d . . .
H13 H 0.5293 0.0697 0.8303 0.055 Uiso 1 1 calc R . .
C14 C 0.68497(16) 0.11239(15) 1.1494(3) 0.0322(9) Uani 1 1 d . . .
C15 C 0.68504(17) 0.09767(18) 1.2081(3) 0.0370(10) Uani 1 1 d . . .
H15 H 0.6669 0.0744 1.2193 0.044 Uiso 1 1 calc R . .
C16 C 0.71220(16) 0.11753(19) 1.2505(3) 0.0373(11) Uani 1 1 d . . .
H16 H 0.7113 0.1093 1.2907 0.045 Uiso 1 1 calc R . .
C17 C 0.74021(18) 0.1495(2) 1.2308(3) 0.0487(13) Uani 1 1 d . . .
H17 H 0.7597 0.1626 1.2575 0.058 Uiso 1 1 calc R . .
C18 C 0.7398(2) 0.16293(19) 1.1703(4) 0.0476(13) Uani 1 1 d . . .
H18 H 0.7588 0.1850 1.1574 0.057 Uiso 1 1 calc R . .
C19 C 0.67473(14) 0.07378(16) 1.0529(2) 0.0299(9) Uani 1 1 d . . .
C20 C 0.66280(17) 0.03145(18) 1.0365(3) 0.0399(11) Uani 1 1 d . . .
H20 H 0.6433 0.0150 1.0596 0.048 Uiso 1 1 calc R . .
C21 C 0.68087(19) 0.01466(18) 0.9848(3) 0.0419(12) Uani 1 1 d . . .
H21 H 0.6726 -0.0132 0.9716 0.050 Uiso 1 1 calc R . .
C22 C 0.7109(2) 0.0384(2) 0.9524(3) 0.0471(13) Uani 1 1 d . . .
H22 H 0.7236 0.0271 0.9177 0.057 Uiso 1 1 calc R . .
C23 C 0.72158(19) 0.07965(18) 0.9735(3) 0.0389(11) Uani 1 1 d . . .
H23 H 0.7427 0.0956 0.9525 0.047 Uiso 1 1 calc R . .
C24 C 0.56515(17) 0.1559(2) 1.2595(3) 0.0440(13) Uani 1 1 d . . .
C25 C 0.5932(2) 0.1270(3) 1.2903(3) 0.0576(18) Uani 1 1 d . . .
H25 H 0.5925 0.0969 1.2828 0.069 Uiso 1 1 calc R . .
C26 C 0.6212(2) 0.1442(4) 1.3313(3) 0.067(2) Uani 1 1 d . . .
H26 H 0.6404 0.1258 1.3521 0.080 Uiso 1 1 calc R . .
C27 C 0.6215(2) 0.1903(4) 1.3426(4) 0.067(2) Uani 1 1 d . . .
H27 H 0.6416 0.2030 1.3690 0.081 Uiso 1 1 calc R . .
C28 C 0.5906(2) 0.2153(3) 1.3124(4) 0.0573(17) Uani 1 1 d . . .
H28 H 0.5889 0.2452 1.3213 0.069 Uiso 1 1 calc R . .
C29 C 0.48988(19) 0.1462(3) 1.2201(3) 0.0493(14) Uani 1 1 d . . .
C30 C 0.4616(2) 0.1097(3) 1.2190(3) 0.0506(15) Uani 1 1 d . . .
H30 H 0.4725 0.0811 1.2171 0.061 Uiso 1 1 calc R . .
C31 C 0.4157(2) 0.1181(3) 1.2211(3) 0.0516(14) Uani 1 1 d . . .
H31 H 0.3952 0.0954 1.2194 0.062 Uiso 1 1 calc R . .
C32 C 0.40226(18) 0.1631(3) 1.2257(3) 0.0534(16) Uani 1 1 d . . .
H32 H 0.3725 0.1702 1.2283 0.064 Uiso 1 1 calc R . .
C33 C 0.4319(2) 0.1941(3) 1.2264(3) 0.0496(14) Uani 1 1 d . . .
H33 H 0.4222 0.2231 1.2281 0.059 Uiso 1 1 calc R . .
C34 C 0.56417(19) 0.37679(16) 0.8429(3) 0.0369(10) Uani 1 1 d . . .
C35 C 0.63040(18) 0.38259(17) 0.8859(3) 0.0357(10) Uani 1 1 d . . .
C36 C 0.5712(2) 0.40236(17) 0.9361(3) 0.0430(12) Uani 1 1 d . . .
C37 C 0.4912(2) 0.3728(2) 0.7986(3) 0.0463(13) Uani 1 1 d . . .
C38 C 0.4731(3) 0.4147(3) 0.8009(4) 0.0648(19) Uani 1 1 d . . .
H38 H 0.4913 0.4393 0.8004 0.078 Uiso 1 1 calc R . .
C39 C 0.4295(4) 0.4197(3) 0.8038(5) 0.076(3) Uani 1 1 d . . .
H39 H 0.4176 0.4479 0.8036 0.091 Uiso 1 1 calc R . .
C40 C 0.4013(4) 0.3835(4) 0.8073(5) 0.083(3) Uani 1 1 d . . .
H40 H 0.3712 0.3872 0.8129 0.100 Uiso 1 1 calc R . .
C41 C 0.4204(3) 0.3398(3) 0.8017(5) 0.068(2) Uani 1 1 d . . .
H41 H 0.4028 0.3148 0.7996 0.082 Uiso 1 1 calc R . .
C42 C 0.55299(18) 0.34434(19) 0.7433(3) 0.0372(10) Uani 1 1 d . . .
C43 C 0.5836(2) 0.3640(2) 0.7061(3) 0.0469(13) Uani 1 1 d . . .
H43 H 0.5964 0.3907 0.7164 0.056 Uiso 1 1 calc R . .
C44 C 0.59490(19) 0.34319(19) 0.6532(3) 0.0403(11) Uani 1 1 d . . .
H44 H 0.6145 0.3563 0.6266 0.048 Uiso 1 1 calc R . .
C45 C 0.5763(2) 0.30193(17) 0.6405(3) 0.0373(10) Uani 1 1 d . . .
H45 H 0.5842 0.2867 0.6059 0.045 Uiso 1 1 calc R . .
C46 C 0.5463(2) 0.28432(17) 0.6798(3) 0.0378(10) Uani 1 1 d . . .
H46 H 0.5334 0.2573 0.6711 0.045 Uiso 1 1 calc R . .
C47 C 0.7018(2) 0.39425(18) 0.9309(3) 0.0419(12) Uani 1 1 d . . .
C48 C 0.6994(2) 0.4378(2) 0.9469(4) 0.0497(14) Uani 1 1 d . . .
H48 H 0.6807 0.4572 0.9268 0.060 Uiso 1 1 calc R . .
C49 C 0.7262(2) 0.4524(2) 0.9949(4) 0.0512(15) Uani 1 1 d . . .
H49 H 0.7259 0.4817 1.0067 0.061 Uiso 1 1 calc R . .
C50 C 0.7529(3) 0.4224(3) 1.0238(5) 0.0625(19) Uani 1 1 d . . .
H50 H 0.7703 0.4315 1.0558 0.075 Uiso 1 1 calc R . .
C51 C 0.7538(2) 0.3786(2) 1.0054(4) 0.0512(14) Uani 1 1 d . . .
H51 H 0.7719 0.3584 1.0245 0.061 Uiso 1 1 calc R . .
C52 C 0.6966(2) 0.3585(2) 0.8322(3) 0.0462(13) Uani 1 1 d . . .
C53 C 0.6907(2) 0.3741(2) 0.7755(3) 0.0460(12) Uani 1 1 d . . .
H53 H 0.6715 0.3973 0.7683 0.055 Uiso 1 1 calc R . .
C54 C 0.7140(2) 0.3546(3) 0.7283(3) 0.0509(14) Uani 1 1 d . . .
H54 H 0.7109 0.3648 0.6892 0.061 Uiso 1 1 calc R . .
C55 C 0.7424(2) 0.3187(3) 0.7419(4) 0.0546(16) Uani 1 1 d . . .
H55 H 0.7576 0.3043 0.7114 0.066 Uiso 1 1 calc R . .
C56 C 0.7471(2) 0.3057(2) 0.7997(3) 0.0474(13) Uani 1 1 d . . .
H56 H 0.7667 0.2831 0.8085 0.057 Uiso 1 1 calc R . .
C57 C 0.5805(2) 0.4363(2) 1.0350(3) 0.0446(13) Uani 1 1 d . . .
C58 C 0.6111(3) 0.4677(2) 1.0231(4) 0.0571(17) Uani 1 1 d . . .
H58 H 0.6149 0.4776 0.9840 0.069 Uiso 1 1 calc R . .
C59 C 0.6364(4) 0.4850(3) 1.0681(4) 0.076(3) Uani 1 1 d . . .
H59 H 0.6566 0.5075 1.0612 0.091 Uiso 1 1 calc R . .
C60 C 0.6297(4) 0.4661(3) 1.1273(5) 0.072(2) Uani 1 1 d . . .
H60 H 0.6472 0.4741 1.1597 0.086 Uiso 1 1 calc R . .
C61 C 0.5974(3) 0.4369(3) 1.1331(4) 0.068(2) Uani 1 1 d . . .
H61 H 0.5917 0.4265 1.1716 0.081 Uiso 1 1 calc R . .
C62 C 0.5059(2) 0.4224(2) 0.9958(3) 0.0483(13) Uani 1 1 d . . .
C63 C 0.4804(3) 0.4425(2) 0.9516(3) 0.0521(14) Uani 1 1 d . . .
H63 H 0.4933 0.4556 0.9183 0.063 Uiso 1 1 calc R . .
C64 C 0.4356(3) 0.4422(3) 0.9588(5) 0.071(2) Uani 1 1 d . . .
H64 H 0.4176 0.4538 0.9291 0.085 Uiso 1 1 calc R . .
C65 C 0.4173(3) 0.4249(5) 1.0102(5) 0.097(4) Uani 1 1 d . . .
H65 H 0.3875 0.4284 1.0181 0.116 Uiso 1 1 calc R . .
C66 C 0.4442(3) 0.4021(4) 1.0499(5) 0.082(3) Uani 1 1 d . . .
H66 H 0.4315 0.3854 1.0804 0.098 Uiso 1 1 calc R . .
C67 C 0.4670(2) 0.2130(3) 0.8631(3) 0.0519(15) Uani 1 1 d . . .
C68 C 0.5068(2) 0.1954(2) 0.8271(3) 0.0460(13) Uani 1 1 d . . .
C69 C 0.7316(3) 0.2446(2) 1.0170(4) 0.0592(18) Uani 1 1 d . . .
C70 C 0.7295(2) 0.2193(2) 0.9559(4) 0.0470(14) Uani 1 1 d . . .
C71 C 0.5415(3) 0.3166(4) 1.1921(4) 0.073(2) Uani 1 1 d . . .
C72 C 0.4951(2) 0.3078(4) 1.1646(4) 0.069(2) Uani 1 1 d . . .
N1 N 0.59780(14) 0.11754(17) 1.1616(2) 0.0353(9) Uani 1 1 d . . .
N2 N 0.52446(15) 0.11153(17) 1.1194(2) 0.0356(9) Uani 1 1 d . . .
N3 N 0.58693(12) 0.08685(13) 1.0636(2) 0.0283(7) Uani 1 1 d . . .
N4 N 0.51660(14) 0.08288(15) 1.0244(2) 0.0306(8) Uani 1 1 d . . .
N5 N 0.65700(13) 0.09453(15) 1.1044(2) 0.0320(8) Uani 1 1 d . . .
N6 N 0.53669(17) 0.1398(2) 1.2150(3) 0.0485(13) Uani 1 1 d . . .
N7 N 0.45371(14) 0.11698(17) 0.9846(2) 0.0375(9) Uani 1 1 d . . .
N8 N 0.52417(15) 0.07914(15) 0.9189(2) 0.0348(8) Uani 1 1 d . . .
N9 N 0.71250(16) 0.14423(16) 1.1320(3) 0.0389(9) Uani 1 1 d . . .
N10 N 0.70407(17) 0.09790(15) 1.0211(3) 0.0393(9) Uani 1 1 d . . .
N11 N 0.56279(18) 0.1991(2) 1.2710(3) 0.0521(14) Uani 1 1 d . . .
N12 N 0.47552(15) 0.1869(2) 1.2248(3) 0.0473(12) Uani 1 1 d . . .
N13 N 0.61437(18) 0.39719(18) 0.9374(3) 0.0443(11) Uani 1 1 d . . .
N14 N 0.54399(18) 0.39290(18) 0.8922(3) 0.0436(10) Uani 1 1 d . . .
N15 N 0.60747(17) 0.37161(16) 0.8355(2) 0.0388(9) Uani 1 1 d . . .
N16 N 0.53686(16) 0.36632(15) 0.7963(3) 0.0384(9) Uani 1 1 d . . .
N17 N 0.67523(16) 0.37804(17) 0.8816(3) 0.0405(10) Uani 1 1 d . . .
N18 N 0.5528(2) 0.41869(18) 0.9887(3) 0.0480(12) Uani 1 1 d . . .
N19 N 0.46499(18) 0.3368(2) 0.7999(3) 0.0496(12) Uani 1 1 d . . .
N20 N 0.53497(16) 0.30543(15) 0.7311(2) 0.0365(9) Uani 1 1 d . . .
N21 N 0.72777(18) 0.36601(17) 0.9590(3) 0.0428(11) Uani 1 1 d . . .
N22 N 0.72409(17) 0.32481(17) 0.8455(3) 0.0438(11) Uani 1 1 d . . .
N23 N 0.5741(3) 0.4221(2) 1.0914(4) 0.0620(16) Uani 1 1 d . . .
N24 N 0.4892(2) 0.4039(2) 1.0445(4) 0.0547(13) Uani 1 1 d . . .
O1 O 0.45503(18) 0.1903(2) 0.9062(3) 0.0631(15) Uani 1 1 d . . .
O2 O 0.45159(17) 0.24904(18) 0.8474(3) 0.0545(12) Uani 1 1 d . . .
O3 O 0.52230(16) 0.15943(15) 0.8417(3) 0.0490(10) Uani 1 1 d . . .
O4 O 0.51935(16) 0.21880(15) 0.7827(3) 0.0469(9) Uani 1 1 d . . .
O5 O 0.7276(3) 0.22201(19) 1.0636(3) 0.0734(18) Uani 1 1 d . . .
O6 O 0.7374(3) 0.2850(2) 1.0141(3) 0.087(3) Uani 1 1 d . . .
O7 O 0.72266(17) 0.17897(14) 0.9590(2) 0.0452(9) Uani 1 1 d . . .
O8 O 0.7348(2) 0.24118(17) 0.9092(3) 0.0553(12) Uani 1 1 d . . .
O9 O 0.47544(17) 0.2742(2) 1.1833(3) 0.0661(15) Uani 1 1 d . . .
O10 O 0.4796(2) 0.3348(3) 1.1292(4) 0.087(2) Uani 1 1 d . . .
O11 O 0.55603(17) 0.2903(3) 1.2282(3) 0.0683(16) Uani 1 1 d . . .
O12 O 0.5588(2) 0.3514(4) 1.1743(5) 0.107(4) Uani 1 1 d . . .
O1W O 0.5448(3) 0.1743(2) 0.9736(4) 0.080(2) Uani 1 1 d . . .
O2W O 0.4411(2) 0.0994(3) 0.8466(3) 0.0689(16) Uani 1 1 d . . .
O3W O 0.5393(2) 0.2861(2) 0.8737(4) 0.0702(15) Uani 1 1 d . . .
O4W O 0.4427(3) 0.2677(3) 0.7076(5) 0.092(2) Uani 1 1 d . . .
O5W O 0.6404(3) 0.1777(2) 1.0368(4) 0.081(2) Uani 1 1 d . . .
O6W O 0.8095(2) 0.3146(2) 0.9209(4) 0.078(2) Uani 1 1 d . . .
O7W O 0.5504(3) 0.2216(6) 1.1324(4) 0.119(4) Uani 1 1 d . . .
O8W O 0.48892(16) 0.26051(18) 1.3205(3) 0.0528(11) Uani 1 1 d . . .
O9W O 0.5558(3) 0.3216(3) 1.0464(11) 0.175(9) Uani 1 1 d . . .
O10W O 0.5000 0.0000 0.6562(6) 0.160(10) Uani 1 2 d S . .
O11W O 0.5449(4) 0.3240(3) 0.4544(7) 0.065(3) Uani 0.50 1 d P . .
O12W O 0.3626(4) 0.3050(7) 0.6580(8) 0.087(4) Uani 0.50 1 d P . .
O13W O 0.6520(3) 0.3027(4) 0.2335(5) 0.057(2) Uani 0.50 1 d P . .
O14W O 0.6438(3) 0.3349(8) 0.0535(11) 0.117(9) Uani 0.50 1 d P . .
O15W O 0.4987(6) 0.2885(5) 0.9802(6) 0.079(4) Uani 0.50 1 d P . .
O16W O 0.8664(6) 0.2457(5) 0.9035(14) 0.146(12) Uani 0.50 1 d P . .
O17W O 0.6840(10) 0.2998(8) 0.3472(14) 0.143(11) Uani 0.50 1 d P . .
N1O N 0.4878 0.4488 1.1985 0.166(8) Uiso 1 1 d . . .
N2O N 0.4748 0.3864 0.3172 0.077(2) Uiso 1 1 d . . .
N3O N 0.4206 0.1734 0.3655 0.0482(11) Uiso 1 1 d . . .
N4O N 0.4771 0.1691 0.6728 0.117(4) Uiso 1 1 d . . .
N5O N 0.8215 0.1787 1.0374 0.127(5) Uiso 1 1 d . . .
N6O N 0.6333 0.2542 0.9222 0.0611(15) Uiso 1 1 d . . .
O1N O 0.4882 0.4081 1.1924 0.211(9) Uiso 1 1 d . . .
O2N O 0.4948 0.4737 1.1519 0.281(15) Uiso 1 1 d . . .
O3N O 0.4868 0.4732 1.2413 0.221(10) Uiso 1 1 d . . .
O4N O 0.4722 0.3523 0.2813 0.121(3) Uiso 1 1 d . . .
O5N O 0.4836 0.3743 0.3653 0.228(12) Uiso 1 1 d . . .
O6N O 0.4767 0.4225 0.3129 0.133(4) Uiso 1 1 d . . .
O7N O 0.3858 0.1495 0.3695 0.0668(14) Uiso 1 1 d . . .
O8N O 0.4588 0.1587 0.3609 0.0645(13) Uiso 1 1 d . . .
O9N O 0.4144 0.2151 0.3640 0.0547(11) Uiso 1 1 d . . .
O11N O 0.5053 0.1358 0.6696 0.141(5) Uiso 1 1 d . . .
O10N O 0.4483 0.1625 0.7117 0.198(9) Uiso 1 1 d . . .
O12N O 0.4816 0.2018 0.6449 0.123(4) Uiso 1 1 d . . .
O13N O 0.7964 0.1494 1.0424 0.0844(19) Uiso 1 1 d . . .
O14N O 0.8602 0.1735 1.0650 0.134(4) Uiso 1 1 d . . .
O15N O 0.8112 0.2175 1.0139 0.161(6) Uiso 1 1 d . . .
O16N O 0.6347 0.2797 0.8817 0.113(3) Uiso 1 1 d . . .
O17N O 0.6104 0.2215 0.9123 0.131(4) Uiso 1 1 d . . .
O18N O 0.6573 0.2690 0.9642 0.166(6) Uiso 1 1 d . . .

loop_
_atom_site_aniso_label
_atom_site_aniso_U_11
_atom_site_aniso_U_22
_atom_site_aniso_U_33
_atom_site_aniso_U_23
_atom_site_aniso_U_13
_atom_site_aniso_U_12
Cu1 0.0320(3) 0.0490(4) 0.0374(4) 0.0133(3) 0.0027(2) 0.0005(2)
Cu2 0.0379(4) 0.0412(4) 0.0406(4) 0.0075(3) 0.0029(3) 0.0003(2)
Cu3 0.0493(4) 0.0316(3) 0.0367(4) 0.0022(2) -0.0061(3) 0.0026(2)
Cu4 0.0570(4) 0.0344(4) 0.0467(4) 0.0037(3) 0.0034(3) -0.0073(3)
Cu5 0.0308(3) 0.0823(6) 0.0405(4) -0.0008(4) 0.0014(3) 0.0014(3)
Cu6 0.0555(5) 0.1074(9) 0.0655(6) 0.0346(6) 0.0083(4) -0.0157(5)
C1 0.028(2) 0.035(2) 0.025(2) 0.0062(17) 0.0016(17) 0.0000(16)
C2 0.030(2) 0.031(2) 0.026(2) 0.0030(16) 0.0001(16) 0.0019(15)
C3 0.029(2) 0.040(2) 0.036(3) -0.0082(19) -0.0036(19) 0.0078(17)
C4 0.031(2) 0.036(2) 0.028(2) 0.0013(17) -0.0002(17) -0.0085(17)
C5 0.039(2) 0.039(2) 0.035(3) 0.008(2) 0.001(2) -0.0060(19)
C6 0.039(3) 0.056(3) 0.042(3) 0.006(2) 0.009(2) -0.019(2)
C7 0.023(2) 0.083(5) 0.054(4) 0.009(3) -0.001(2) 0.003(2)
C8 0.028(2) 0.085(5) 0.039(3) 0.008(3) 0.007(2) -0.001(3)
C9 0.034(2) 0.0261(19) 0.032(2) -0.0064(17) -0.0002(17) 0.0007(15)
C10 0.028(2) 0.038(2) 0.048(3) -0.003(2) 0.003(2) -0.0051(17)
C11 0.044(3) 0.034(2) 0.061(4) -0.014(3) 0.000(3) 0.000(2)
C12 0.049(3) 0.059(3) 0.047(3) -0.022(3) 0.011(3) -0.008(3)
C13 0.049(3) 0.052(3) 0.036(3) -0.005(2) 0.007(2) -0.001(2)
C14 0.032(2) 0.0275(19) 0.038(2) -0.0041(18) -0.0117(19) 0.0030(16)
C15 0.032(2) 0.040(2) 0.038(3) -0.003(2) -0.004(2) 0.0021(18)
C16 0.028(2) 0.048(3) 0.036(2) -0.011(2) -0.0112(19) 0.0147(18)
C17 0.030(2) 0.061(3) 0.055(3) -0.010(3) -0.006(2) 0.001(2)
C18 0.043(3) 0.036(3) 0.064(4) 0.005(3) -0.004(3) -0.001(2)
C19 0.0262(19) 0.032(2) 0.031(2) -0.0061(17) -0.0001(16) 0.0047(15)
C20 0.030(2) 0.036(2) 0.054(3) -0.015(2) -0.002(2) 0.0051(17)
C21 0.041(3) 0.035(2) 0.050(3) -0.015(2) -0.002(2) 0.0018(18)
C22 0.066(4) 0.038(3) 0.038(3) -0.012(2) 0.016(3) 0.010(2)
C23 0.044(3) 0.031(2) 0.042(3) 0.005(2) 0.007(2) 0.0046(18)
C24 0.028(2) 0.076(4) 0.028(2) -0.013(2) -0.0059(19) 0.010(2)
C25 0.049(3) 0.097(5) 0.027(3) -0.004(3) 0.008(2) 0.020(3)
C26 0.044(3) 0.120(7) 0.036(3) -0.018(4) -0.018(3) 0.021(4)
C27 0.041(3) 0.103(6) 0.057(4) -0.027(4) -0.005(3) 0.008(3)
C28 0.051(3) 0.077(5) 0.044(3) -0.026(3) -0.006(3) 0.006(3)
C29 0.031(3) 0.079(4) 0.038(3) -0.003(3) 0.007(2) 0.002(2)
C30 0.036(3) 0.081(4) 0.035(3) -0.010(3) 0.002(2) 0.003(3)
C31 0.043(3) 0.079(4) 0.032(3) 0.000(3) 0.005(2) -0.004(3)
C32 0.026(2) 0.092(5) 0.042(3) 0.005(3) 0.002(2) 0.001(3)
C33 0.038(3) 0.081(4) 0.030(3) 0.000(3) 0.000(2) 0.005(3)
C34 0.045(3) 0.029(2) 0.036(2) -0.0093(18) 0.004(2) -0.0054(18)
C35 0.037(2) 0.036(2) 0.034(2) 0.0038(19) 0.0127(19) -0.0104(18)
C36 0.062(3) 0.031(2) 0.036(3) -0.011(2) 0.020(2) -0.006(2)
C37 0.037(3) 0.053(3) 0.048(3) 0.004(3) 0.007(2) 0.003(2)
C38 0.078(5) 0.057(4) 0.059(4) -0.015(3) 0.004(4) 0.016(4)
C39 0.094(6) 0.071(5) 0.064(5) -0.002(4) -0.001(4) 0.045(5)
C40 0.068(5) 0.099(7) 0.083(6) 0.002(5) 0.017(5) 0.047(5)
C41 0.053(4) 0.066(4) 0.087(6) 0.016(4) 0.011(4) 0.016(3)
C42 0.039(2) 0.046(3) 0.026(2) 0.0005(19) 0.0002(19) 0.007(2)
C43 0.056(3) 0.045(3) 0.039(3) 0.010(2) 0.002(3) -0.001(2)
C44 0.049(3) 0.042(3) 0.030(2) 0.015(2) 0.010(2) 0.005(2)
C45 0.049(3) 0.032(2) 0.031(2) -0.0035(18) 0.009(2) 0.006(2)
C46 0.055(3) 0.031(2) 0.028(2) -0.0005(18) 0.007(2) 0.0032(19)
C47 0.059(3) 0.037(3) 0.030(2) 0.0002(19) 0.003(2) -0.016(2)
C48 0.050(3) 0.043(3) 0.057(4) 0.011(3) 0.003(3) -0.014(2)
C49 0.055(3) 0.041(3) 0.058(4) -0.005(3) 0.002(3) -0.023(3)
C50 0.055(4) 0.058(4) 0.075(5) -0.012(4) -0.015(3) -0.021(3)
C51 0.045(3) 0.049(3) 0.059(4) 0.002(3) -0.002(3) -0.013(2)
C52 0.051(3) 0.042(3) 0.046(3) -0.002(2) 0.016(2) -0.017(2)
C53 0.042(3) 0.052(3) 0.043(3) 0.002(2) 0.000(2) -0.014(2)
C54 0.051(3) 0.065(4) 0.036(3) -0.002(3) 0.008(2) -0.023(3)
C55 0.059(4) 0.058(4) 0.047(3) -0.014(3) 0.017(3) -0.019(3)
C56 0.050(3) 0.044(3) 0.048(3) 0.000(2) 0.014(3) 0.000(2)
C57 0.066(3) 0.040(3) 0.028(2) -0.011(2) 0.012(2) -0.008(2)
C58 0.063(4) 0.052(3) 0.057(4) -0.007(3) 0.018(3) -0.019(3)
C59 0.121(8) 0.058(4) 0.050(4) -0.016(3) -0.002(5) -0.035(5)
C60 0.086(6) 0.072(5) 0.058(4) -0.021(4) 0.000(4) -0.026(4)
C61 0.079(5) 0.082(5) 0.041(4) -0.021(4) 0.006(3) -0.001(4)
C62 0.053(3) 0.046(3) 0.046(3) -0.011(2) 0.016(3) -0.003(2)
C63 0.066(4) 0.050(3) 0.041(3) -0.007(2) 0.014(3) 0.007(3)
C64 0.064(4) 0.082(5) 0.066(5) 0.030(4) 0.025(4) 0.018(4)
C65 0.063(5) 0.157(11) 0.069(6) 0.035(7) 0.032(5) 0.058(6)
C66 0.054(4) 0.122(8) 0.069(5) 0.023(6) 0.025(4) 0.021(5)
C67 0.038(3) 0.071(4) 0.046(3) 0.011(3) 0.005(2) 0.008(3)
C68 0.043(3) 0.061(4) 0.035(3) 0.000(2) 0.010(2) -0.007(2)
C69 0.090(5) 0.036(3) 0.052(4) 0.003(3) -0.012(4) -0.005(3)
C70 0.053(3) 0.032(3) 0.056(4) 0.013(2) -0.016(3) -0.004(2)
C71 0.068(5) 0.104(7) 0.049(4) 0.015(4) 0.014(4) -0.020(5)
C72 0.039(3) 0.109(6) 0.059(4) 0.044(4) 0.011(3) -0.009(3)
N1 0.0278(19) 0.053(2) 0.0256(19) -0.0057(17) -0.0025(15) 0.0155(16)
N2 0.033(2) 0.049(2) 0.025(2) -0.0019(17) -0.0041(16) -0.0025(16)
N3 0.0234(17) 0.0318(17) 0.0296(18) 0.0040(14) -0.0002(14) 0.0055(12)
N4 0.0304(19) 0.042(2) 0.0190(16) -0.0048(15) -0.0008(14) 0.0032(15)
N5 0.0245(18) 0.038(2) 0.033(2) -0.0083(16) -0.0015(15) 0.0055(14)
N6 0.036(2) 0.082(4) 0.028(2) -0.022(2) -0.0032(19) 0.008(2)
N7 0.0272(19) 0.053(2) 0.033(2) 0.0053(19) 0.0011(16) -0.0054(17)
N8 0.040(2) 0.040(2) 0.0244(19) 0.0008(16) -0.0047(16) -0.0078(17)
N9 0.036(2) 0.036(2) 0.045(3) 0.0027(19) -0.0012(18) -0.0012(17)
N10 0.044(2) 0.032(2) 0.043(2) 0.0009(18) -0.0035(19) 0.0018(17)
N11 0.041(3) 0.086(4) 0.030(2) -0.020(2) -0.0013(19) 0.008(2)
N12 0.026(2) 0.083(4) 0.032(2) -0.010(2) -0.0007(17) 0.004(2)
N13 0.051(3) 0.045(2) 0.037(2) -0.0104(19) 0.006(2) -0.020(2)
N14 0.046(2) 0.050(3) 0.034(2) -0.005(2) 0.011(2) -0.0085(19)
N15 0.045(2) 0.038(2) 0.033(2) -0.0011(17) 0.0115(19) -0.0022(17)
N16 0.041(2) 0.037(2) 0.037(2) 0.0008(18) 0.0014(18) 0.0038(17)
N17 0.035(2) 0.050(2) 0.037(2) -0.0060(19) 0.0035(18) -0.0097(18)
N18 0.060(3) 0.046(3) 0.038(3) -0.013(2) 0.015(2) -0.020(2)
N19 0.040(2) 0.065(3) 0.044(3) -0.003(2) 0.006(2) 0.007(2)
N20 0.042(2) 0.037(2) 0.031(2) 0.0050(17) -0.0023(17) 0.0043(16)
N21 0.042(2) 0.043(2) 0.043(3) -0.0042(19) -0.002(2) -0.0184(19)
N22 0.041(2) 0.042(2) 0.049(3) -0.002(2) 0.012(2) -0.0028(18)
N23 0.073(4) 0.052(3) 0.061(4) -0.009(3) 0.027(3) -0.017(3)
N24 0.048(3) 0.056(3) 0.060(3) 0.011(3) 0.001(3) 0.000(2)
O1 0.053(3) 0.075(3) 0.060(3) 0.026(3) 0.024(2) 0.021(2)
O2 0.052(2) 0.053(2) 0.059(3) 0.023(2) 0.012(2) 0.010(2)
O3 0.052(2) 0.046(2) 0.049(2) 0.0171(18) 0.0184(19) 0.0030(18)
O4 0.051(2) 0.041(2) 0.048(2) 0.0054(18) 0.014(2) 0.0020(16)
O5 0.128(6) 0.045(3) 0.046(3) 0.004(2) -0.008(3) -0.019(3)
O6 0.179(8) 0.037(3) 0.046(3) 0.009(2) -0.030(4) -0.032(3)
O7 0.063(3) 0.0322(19) 0.040(2) 0.0010(15) -0.0010(18) 0.0032(16)
O8 0.079(3) 0.045(2) 0.042(2) -0.0027(19) 0.007(2) -0.012(2)
O9 0.037(2) 0.101(4) 0.060(3) 0.015(3) 0.001(2) 0.006(2)
O10 0.049(3) 0.118(6) 0.092(5) 0.048(5) 0.008(3) -0.012(3)
O11 0.038(2) 0.103(4) 0.064(3) 0.029(3) 0.012(2) -0.003(2)
O12 0.055(3) 0.156(8) 0.110(6) 0.088(6) -0.007(4) -0.024(4)
O1W 0.101(5) 0.060(3) 0.078(4) 0.013(3) -0.022(4) -0.026(3)
O2W 0.052(3) 0.113(5) 0.041(3) -0.006(3) -0.008(2) 0.002(3)
O3W 0.069(3) 0.072(4) 0.070(4) 0.005(3) -0.006(3) 0.011(3)
O4W 0.081(5) 0.095(5) 0.101(6) -0.004(4) -0.029(4) 0.006(4)
O5W 0.081(4) 0.072(4) 0.090(5) 0.024(4) -0.004(4) 0.030(3)
O6W 0.052(3) 0.071(3) 0.112(6) 0.024(4) -0.018(3) 0.000(2)
O7W 0.066(4) 0.237(14) 0.056(4) -0.010(6) -0.007(3) 0.026(6)
O8W 0.043(2) 0.062(3) 0.054(3) -0.005(2) 0.0157(19) 0.0092(18)
O9W 0.076(5) 0.059(4) 0.39(3) -0.060(9) 0.021(10) 0.001(4)
O10W 0.089(8) 0.32(3) 0.071(7) 0.000 0.000 0.136(13)
O11W 0.069(6) 0.031(4) 0.095(9) 0.001(4) 0.039(6) 0.006(4)
O12W 0.054(6) 0.127(13) 0.080(9) 0.009(9) -0.017(6) -0.007(7)
O13W 0.048(5) 0.065(6) 0.056(5) 0.016(5) -0.013(4) -0.008(4)
O14W 0.028(4) 0.169(17) 0.155(17) -0.107(15) 0.019(7) 0.000(6)
O15W 0.096(9) 0.097(9) 0.044(6) -0.015(6) -0.002(6) -0.032(8)
O16W 0.098(11) 0.072(8) 0.27(3) 0.054(12) 0.146(17) 0.031(8)
O17W 0.15(2) 0.121(16) 0.15(2) 0.036(16) -0.092(19) 0.017(15)

loop_
_atom_type_symbol
_atom_type_description
_atom_type_scat_dispersion_real
_atom_type_scat_dispersion_imag
_atom_type_scat_source
C C 0.0033 0.0016 'International Tables Vol C Tables 4.2.6.8 and 6.1.1.4'
H H 0.0000 0.0000 'International Tables Vol C Tables 4.2.6.8 and 6.1.1.4'
N N 0.0061 0.0033 'International Tables Vol C Tables 4.2.6.8 and 6.1.1.4'
O O 0.0106 0.0060 'International Tables Vol C Tables 4.2.6.8 and 6.1.1.4'
Cu Cu 0.3201 1.2651 'International Tables Vol C Tables 4.2.6.8 and 6.1.1.4'

loop_
_geom_angle_atom_site_label_1
_geom_angle_atom_site_label_2
_geom_angle_atom_site_label_3
_geom_angle
_geom_angle_site_symmetry_1
_geom_angle_site_symmetry_3
_geom_angle_publ_flag
O1 Cu1 N7 90.6(2) . . ?
O1 Cu1 N8 177.4(3) . . ?
N7 Cu1 N8 89.8(2) . . ?
O1 Cu1 O3 83.91(19) . . ?
N7 Cu1 O3 174.5(2) . . ?
N8 Cu1 O3 95.61(19) . . ?
O1 Cu1 O2W 89.9(3) . . ?
N7 Cu1 O2W 91.0(2) . . ?
N8 Cu1 O2W 87.6(2) . . ?
O3 Cu1 O2W 88.0(2) . . ?
O1 Cu1 O1W 90.8(3) . . ?
N7 Cu1 O1W 94.9(2) . . ?
N8 Cu1 O1W 91.7(2) . . ?
O3 Cu1 O1W 86.2(3) . . ?
O2W Cu1 O1W 174.0(3) . . ?
N19 Cu2 O4 176.4(2) . . ?
N19 Cu2 O2 93.5(2) . . ?
O4 Cu2 O2 84.2(2) . . ?
N19 Cu2 N20 88.8(2) . . ?
O4 Cu2 N20 93.39(19) . . ?
O2 Cu2 N20 177.0(2) . . ?
N19 Cu2 O4W 87.5(3) . . ?
O4 Cu2 O4W 95.4(3) . . ?
O2 Cu2 O4W 93.1(3) . . ?
N20 Cu2 O4W 88.9(3) . . ?
N19 Cu2 O3W 93.2(2) . . ?
O4 Cu2 O3W 83.8(2) . . ?
O2 Cu2 O3W 83.9(3) . . ?
N20 Cu2 O3W 94.1(2) . . ?
O4W Cu2 O3W 177.0(3) . . ?
O5 Cu3 N10 177.5(3) . . ?
O5 Cu3 O7 84.8(2) . . ?
N10 Cu3 O7 92.7(2) . . ?
O5 Cu3 N9 91.2(2) . . ?
N10 Cu3 N9 91.2(2) . . ?
O7 Cu3 N9 175.1(2) . . ?
O5 Cu3 O5W 88.5(3) . . ?
N10 Cu3 O5W 91.7(3) . . ?
O7 Cu3 O5W 88.3(2) . . ?
N9 Cu3 O5W 94.5(2) . . ?
O6 Cu4 N21 88.3(3) . . ?
O6 Cu4 O8 85.3(2) . . ?
N21 Cu4 O8 169.3(2) . . ?
O6 Cu4 N22 170.6(3) . . ?
N21 Cu4 N22 90.3(2) . . ?
O8 Cu4 N22 94.5(2) . . ?
O6 Cu4 O6W 95.7(4) . . ?
N21 Cu4 O6W 91.8(3) . . ?
O8 Cu4 O6W 97.4(3) . . ?
N22 Cu4 O6W 93.6(3) . . ?
N12 Cu5 O9 89.7(3) . . ?
N12 Cu5 N11 92.1(3) . . ?
O9 Cu5 N11 175.1(2) . . ?
N12 Cu5 O11 173.6(2) . . ?
O9 Cu5 O11 84.1(3) . . ?
N11 Cu5 O11 93.9(3) . . ?
N12 Cu5 O8W 93.0(2) . . ?
O9 Cu5 O8W 92.1(2) . . ?
N11 Cu5 O8W 92.3(2) . . ?
O11 Cu5 O8W 88.9(2) . . ?
N24 Cu6 O12 176.7(3) . . ?
N24 Cu6 O10 92.4(3) . . ?
O12 Cu6 O10 84.4(3) . . ?
N24 Cu6 N23 91.2(3) . . ?
O12 Cu6 N23 92.1(3) . . ?
O10 Cu6 N23 176.4(4) . . ?
N24 Cu6 O1N 99.9(2) . . ?
O12 Cu6 O1N 79.6(4) . . ?
O10 Cu6 O1N 74.9(3) . . ?
N23 Cu6 O1N 105.2(2) . . ?
N24 Cu6 O9W 94.2(6) . . ?
O12 Cu6 O9W 85.2(7) . . ?
O10 Cu6 O9W 84.9(4) . . ?
N23 Cu6 O9W 94.2(3) . . ?
O1N Cu6 O9W 155.7(5) . . ?
N3 C1 N2 127.7(5) . . ?
N3 C1 N4 117.2(4) . . ?
N2 C1 N4 115.1(4) . . ?
N3 C2 N1 128.8(4) . . ?
N3 C2 N5 117.3(4) . . ?
N1 C2 N5 113.9(4) . . ?
N1 C3 N2 127.2(5) . . ?
N1 C3 N6 116.0(5) . . ?
N2 C3 N6 116.8(5) . . ?
N7 C4 N4 117.2(4) . . ?
N7 C4 C5 121.1(5) . . ?
N4 C4 C5 121.7(5) . . ?
C6 C5 C4 119.6(5) . . ?
C6 C5 H5 120.2 . . ?
C4 C5 H5 120.2 . . ?
C5 C6 C7 119.1(5) . . ?
C5 C6 H6 120.5 . . ?
C7 C6 H6 120.5 . . ?
C6 C7 C8 118.9(5) . . ?
C6 C7 H7 120.6 . . ?
C8 C7 H7 120.6 . . ?
N7 C8 C7 121.8(6) . . ?
N7 C8 H8 119.1 . . ?
C7 C8 H8 119.1 . . ?
N8 C9 C10 122.5(5) . . ?
N8 C9 N4 117.2(4) . . ?
C10 C9 N4 120.2(5) . . ?
C9 C10 C11 116.9(6) . . ?
C9 C10 H10 121.6 . . ?
C11 C10 H10 121.6 . . ?
C12 C11 C10 120.9(6) . . ?
C12 C11 H11 119.5 . . ?
C10 C11 H11 119.5 . . ?
C13 C12 C11 119.4(6) . . ?
C13 C12 H12 120.3 . . ?
C11 C12 H12 120.3 . . ?
C12 C13 N8 120.5(6) . . ?
C12 C13 H13 119.8 . . ?
N8 C13 H13 119.8 . . ?
N9 C14 C15 120.5(5) . . ?
N9 C14 N5 116.5(5) . . ?
C15 C14 N5 123.0(5) . . ?
C14 C15 C16 120.2(5) . . ?
C14 C15 H15 119.9 . . ?
C16 C15 H15 119.9 . . ?
C17 C16 C15 117.4(6) . . ?
C17 C16 H16 121.3 . . ?
C15 C16 H16 121.3 . . ?
C16 C17 C18 120.6(6) . . ?
C16 C17 H17 119.7 . . ?
C18 C17 H17 119.7 . . ?
N9 C18 C17 120.0(6) . . ?
N9 C18 H18 120.0 . . ?
C17 C18 H18 120.0 . . ?
N10 C19 C20 122.4(5) . . ?
N10 C19 N5 115.7(4) . . ?
C20 C19 N5 121.8(5) . . ?
C21 C20 C19 117.4(6) . . ?
C21 C20 H20 121.3 . . ?
C19 C20 H20 121.3 . . ?
C22 C21 C20 120.8(5) . . ?
C22 C21 H21 119.6 . . ?
C20 C21 H21 119.6 . . ?
C21 C22 C23 117.2(5) . . ?
C21 C22 H22 121.4 . . ?
C23 C22 H22 121.4 . . ?
N10 C23 C22 124.5(5) . . ?
N10 C23 H23 117.8 . . ?
C22 C23 H23 117.8 . . ?
N11 C24 C25 123.5(6) . . ?
N11 C24 N6 116.4(6) . . ?
C25 C24 N6 120.1(7) . . ?
C26 C25 C24 118.2(9) . . ?
C26 C25 H25 120.9 . . ?
C24 C25 H25 120.9 . . ?
C25 C26 C27 120.1(8) . . ?
C25 C26 H26 119.9 . . ?
C27 C26 H26 119.9 . . ?
C28 C27 C26 116.8(7) . . ?
C28 C27 H27 121.6 . . ?
C26 C27 H27 121.6 . . ?
N11 C28 C27 124.0(8) . . ?
N11 C28 H28 118.0 . . ?
C27 C28 H28 118.0 . . ?
N12 C29 C30 122.8(5) . . ?
N12 C29 N6 117.4(6) . . ?
C30 C29 N6 119.8(7) . . ?
C29 C30 C31 117.2(7) . . ?
C29 C30 H30 121.4 . . ?
C31 C30 H30 121.4 . . ?
C30 C31 C32 117.1(7) . . ?
C30 C31 H31 121.4 . . ?
C32 C31 H31 121.4 . . ?
C33 C32 C31 119.6(6) . . ?
C33 C32 H32 120.2 . . ?
C31 C32 H32 120.2 . . ?
C32 C33 N12 124.4(8) . . ?
C32 C33 H33 117.8 . . ?
N12 C33 H33 117.8 . . ?
N15 C34 N14 126.2(5) . . ?
N15 C34 N16 118.5(5) . . ?
N14 C34 N16 115.3(5) . . ?
N13 C35 N15 127.5(5) . . ?
N13 C35 N17 117.3(5) . . ?
N15 C35 N17 115.2(5) . . ?
N14 C36 N13 128.0(5) . . ?
N14 C36 N18 117.0(6) . . ?
N13 C36 N18 115.0(6) . . ?
N19 C37 C38 120.5(7) . . ?
N19 C37 N16 118.1(6) . . ?
C38 C37 N16 121.4(7) . . ?
C39 C38 C37 119.9(9) . . ?
C39 C38 H38 120.0 . . ?
C37 C38 H38 120.0 . . ?
C38 C39 C40 121.4(8) . . ?
C38 C39 H39 119.3 . . ?
C40 C39 H39 119.3 . . ?
C39 C40 C41 118.1(8) . . ?
C39 C40 H40 121.0 . . ?
C41 C40 H40 121.0 . . ?
N19 C41 C40 117.5(9) . . ?
N19 C41 H41 121.3 . . ?
C40 C41 H41 121.3 . . ?
N20 C42 C43 122.4(5) . . ?
N20 C42 N16 116.1(5) . . ?
C43 C42 N16 121.4(6) . . ?
C44 C43 C42 118.9(6) . . ?
C44 C43 H43 120.6 . . ?
C42 C43 H43 120.6 . . ?
C43 C44 C45 118.7(5) . . ?
C43 C44 H44 120.6 . . ?
C45 C44 H44 120.6 . . ?
C46 C45 C44 119.1(5) . . ?
C46 C45 H45 120.5 . . ?
C44 C45 H45 120.5 . . ?
N20 C46 C45 121.5(5) . . ?
N20 C46 H46 119.3 . . ?
C45 C46 H46 119.3 . . ?
N21 C47 C48 122.3(6) . . ?
N21 C47 N17 118.1(5) . . ?
C48 C47 N17 119.6(6) . . ?
C47 C48 C49 117.8(7) . . ?
C47 C48 H48 121.1 . . ?
C49 C48 H48 121.1 . . ?
C50 C49 C48 119.1(6) . . ?
C50 C49 H49 120.5 . . ?
C48 C49 H49 120.5 . . ?
C49 C50 C51 120.3(7) . . ?
C49 C50 H50 119.9 . . ?
C51 C50 H50 119.9 . . ?
N21 C51 C50 118.9(7) . . ?
N21 C51 H51 120.5 . . ?
C50 C51 H51 120.5 . . ?
N22 C52 C53 123.2(6) . . ?
N22 C52 N17 115.5(6) . . ?
C53 C52 N17 121.3(6) . . ?
C52 C53 C54 119.0(7) . . ?
C52 C53 H53 120.5 . . ?
C54 C53 H53 120.5 . . ?
C53 C54 C55 118.1(6) . . ?
C53 C54 H54 121.0 . . ?
C55 C54 H54 121.0 . . ?
C56 C55 C54 119.3(6) . . ?
C56 C55 H55 120.4 . . ?
C54 C55 H55 120.4 . . ?
C55 C56 N22 122.2(6) . . ?
C55 C56 H56 118.9 . . ?
N22 C56 H56 118.9 . . ?
N23 C57 C58 120.4(7) . . ?
N23 C57 N18 117.9(6) . . ?
C58 C57 N18 121.6(6) . . ?
C57 C58 C59 120.8(8) . . ?
C57 C58 H58 119.6 . . ?
C59 C58 H58 119.6 . . ?
C58 C59 C60 115.7(8) . . ?
C58 C59 H59 122.1 . . ?
C60 C59 H59 122.1 . . ?
C61 C60 C59 117.2(8) . . ?
C61 C60 H60 121.4 . . ?
C59 C60 H60 121.4 . . ?
N23 C61 C60 125.8(9) . . ?
N23 C61 H61 117.1 . . ?
C60 C61 H61 117.1 . . ?
N24 C62 C63 123.5(6) . . ?
N24 C62 N18 115.9(7) . . ?
C63 C62 N18 120.5(6) . . ?
C64 C63 C62 117.8(7) . . ?
C64 C63 H63 121.1 . . ?
C62 C63 H63 121.1 . . ?
C63 C64 C65 120.1(9) . . ?
C63 C64 H64 119.9 . . ?
C65 C64 H64 119.9 . . ?
C64 C65 C66 118.9(8) . . ?
C64 C65 H65 120.5 . . ?
C66 C65 H65 120.5 . . ?
N24 C66 C65 120.6(9) . . ?
N24 C66 H66 119.7 . . ?
C65 C66 H66 119.7 . . ?
O1 C67 O2 126.9(7) . . ?
O1 C67 C68 116.0(6) . . ?
O2 C67 C68 117.0(6) . . ?
O3 C68 O4 125.7(6) . . ?
O3 C68 C67 117.9(6) . . ?
O4 C68 C67 116.2(6) . . ?
O6 C69 O5 126.8(8) . . ?
O6 C69 C70 116.6(7) . . ?
O5 C69 C70 116.6(6) . . ?
O7 C70 O8 126.5(7) . . ?
O7 C70 C69 116.3(6) . . ?
O8 C70 C69 117.3(5) . . ?
O11 C71 O12 128.1(10) . . ?
O11 C71 C72 118.4(8) . . ?
O12 C71 C72 113.5(9) . . ?
O10 C72 O9 125.0(8) . . ?
O10 C72 C71 119.0(8) . . ?
O9 C72 C71 116.0(7) . . ?
C2 N1 C3 111.2(4) . . ?
C1 N2 C3 111.9(4) . . ?
C2 N3 C1 113.2(4) . . ?
C1 N4 C4 120.8(4) . . ?
C1 N4 C9 120.9(4) . . ?
C4 N4 C9 118.2(4) . . ?
C2 N5 C19 119.2(4) . . ?
C2 N5 C14 119.8(4) . . ?
C19 N5 C14 120.9(4) . . ?
C3 N6 C24 119.8(5) . . ?
C3 N6 C29 119.4(5) . . ?
C24 N6 C29 120.3(5) . . ?
C8 N7 C4 119.3(5) . . ?
C8 N7 Cu1 119.6(4) . . ?
C4 N7 Cu1 120.5(4) . . ?
C9 N8 C13 119.6(5) . . ?
C9 N8 Cu1 120.2(4) . . ?
C13 N8 Cu1 120.1(4) . . ?
C18 N9 C14 121.2(6) . . ?
C18 N9 Cu3 119.9(4) . . ?
C14 N9 Cu3 118.7(4) . . ?
C23 N10 C19 117.6(5) . . ?
C23 N10 Cu3 122.8(4) . . ?
C19 N10 Cu3 119.5(4) . . ?
C24 N11 C28 117.2(6) . . ?
C24 N11 Cu5 120.4(4) . . ?
C28 N11 Cu5 122.4(6) . . ?
C29 N12 C33 118.8(6) . . ?
C29 N12 Cu5 120.6(4) . . ?
C33 N12 Cu5 120.6(6) . . ?
C36 N13 C35 112.7(5) . . ?
C36 N14 C34 113.6(5) . . ?
C34 N15 C35 111.9(5) . . ?
C34 N16 C37 122.7(5) . . ?
C34 N16 C42 121.6(5) . . ?
C37 N16 C42 115.6(5) . . ?
C35 N17 C52 123.6(5) . . ?
C35 N17 C47 117.7(5) . . ?
C52 N17 C47 118.7(5) . . ?
C36 N18 C57 120.2(6) . . ?
C36 N18 C62 121.2(6) . . ?
C57 N18 C62 118.2(5) . . ?
C37 N19 C41 122.3(6) . . ?
C37 N19 Cu2 118.8(4) . . ?
C41 N19 Cu2 118.4(6) . . ?
C42 N20 C46 119.3(5) . . ?
C42 N20 Cu2 120.2(4) . . ?
C46 N20 Cu2 120.5(4) . . ?
C47 N21 C51 121.7(6) . . ?
C47 N21 Cu4 121.6(4) . . ?
C51 N21 Cu4 116.3(5) . . ?
C52 N22 C56 118.2(6) . . ?
C52 N22 Cu4 123.1(4) . . ?
C56 N22 Cu4 118.5(5) . . ?
C61 N23 C57 119.9(7) . . ?
C61 N23 Cu6 120.4(7) . . ?
C57 N23 Cu6 119.6(6) . . ?
C62 N24 C66 118.1(7) . . ?
C62 N24 Cu6 123.5(5) . . ?
C66 N24 Cu6 118.4(6) . . ?
C67 O1 Cu1 112.1(4) . . ?
C67 O2 Cu2 110.1(4) . . ?
C68 O3 Cu1 109.9(4) . . ?
C68 O4 Cu2 109.2(4) . . ?
C69 O5 Cu3 111.2(5) . . ?
C69 O6 Cu4 110.4(5) . . ?
C70 O7 Cu3 110.9(5) . . ?
C70 O8 Cu4 109.5(4) . . ?
C72 O9 Cu5 109.6(5) . . ?
C72 O10 Cu6 109.5(6) . . ?
C71 O11 Cu5 109.6(6) . . ?
C71 O12 Cu6 112.4(7) . . ?
O3N N1O O1N 134.083(3) . . ?
O3N N1O O2N 106.215(13) . . ?
O1N N1O O2N 119.186(10) . . ?
O6N N2O O5N 112.336(3) . . ?
O6N N2O O4N 137.566(8) . . ?
O5N N2O O4N 108.981(11) . . ?
O8N N3O O9N 119.3 . . ?
O8N N3O O7N 124.5 . . ?
O9N N3O O7N 116.2 . . ?
O12N N4O O10N 125.633(5) . . ?
O12N N4O O11N 122.605(4) . . ?
O10N N4O O11N 111.532(1) . . ?
O13N N5O O15N 123.829(1) . . ?
O13N N5O O14N 115.963(2) . . ?
O15N N5O O14N 119.486(3) . . ?
O16N N6O O17N 114.201(9) . . ?
O16N N6O O18N 107.865(12) . . ?
O17N N6O O18N 137.922(3) . . ?
N1O O1N Cu6 117.69(4) . . ?
N1O O2N O2N 126.911(7) . 2_665 ?
N1O O3N O3N 122.564(5) . 2_665 ?

loop_
_geom_bond_atom_site_label_1
_geom_bond_atom_site_label_2
_geom_bond_distance
_geom_bond_site_symmetry_2
_geom_bond_publ_flag
Cu1 O1 1.976(5) . ?
Cu1 N7 2.006(5) . ?
Cu1 N8 2.013(5) . ?
Cu1 O3 2.016(4) . ?
Cu1 O2W 2.385(6) . ?
Cu1 O1W 2.430(7) . ?
Cu2 N19 1.978(6) . ?
Cu2 O4 1.990(4) . ?
Cu2 O2 2.000(5) . ?
Cu2 N20 2.011(5) . ?
Cu2 O4W 2.366(9) . ?
Cu2 O3W 2.395(7) . ?
Cu3 O5 1.971(6) . ?
Cu3 N10 1.983(5) . ?
Cu3 O7 1.999(5) . ?
Cu3 N9 2.015(5) . ?
Cu3 O5W 2.353(7) . ?
Cu4 O6 1.983(6) . ?
Cu4 N21 1.987(6) . ?
Cu4 O8 1.989(5) . ?
Cu4 N22 1.998(6) . ?
Cu4 O6W 2.255(6) . ?
Cu5 N12 1.976(6) . ?
Cu5 O9 2.005(6) . ?
Cu5 N11 2.007(6) . ?
Cu5 O11 2.012(7) . ?
Cu5 O8W 2.309(5) . ?
Cu6 N24 1.951(7) . ?
Cu6 O12 1.973(7) . ?
Cu6 O10 1.981(7) . ?
Cu6 N23 2.019(6) . ?
Cu6 O1N 2.347(2) . ?
Cu6 O9W 2.421(14) . ?
C1 N3 1.322(6) . ?
C1 N2 1.341(7) . ?
C1 N4 1.387(6) . ?
C2 N3 1.311(7) . ?
C2 N1 1.347(6) . ?
C2 N5 1.412(6) . ?
C3 N1 1.348(6) . ?
C3 N2 1.361(7) . ?
C3 N6 1.372(7) . ?
C4 N7 1.343(7) . ?
C4 N4 1.407(6) . ?
C4 C5 1.415(7) . ?
C5 C6 1.364(9) . ?
C5 H5 0.9300 . ?
C6 C7 1.377(10) . ?
C6 H6 0.9300 . ?
C7 C8 1.413(9) . ?
C7 H7 0.9300 . ?
C8 N7 1.329(7) . ?
C8 H8 0.9300 . ?
C9 N8 1.346(7) . ?
C9 C10 1.381(7) . ?
C9 N4 1.425(6) . ?
C10 C11 1.391(9) . ?
C10 H10 0.9300 . ?
C11 C12 1.380(12) . ?
C11 H11 0.9300 . ?
C12 C13 1.362(11) . ?
C12 H12 0.9300 . ?
C13 N8 1.370(8) . ?
C13 H13 0.9300 . ?
C14 N9 1.336(7) . ?
C14 C15 1.384(8) . ?
C14 N5 1.422(6) . ?
C15 C16 1.392(7) . ?
C15 H15 0.9300 . ?
C16 C17 1.364(10) . ?
C16 H16 0.9300 . ?
C17 C18 1.407(11) . ?
C17 H17 0.9300 . ?
C18 N9 1.320(9) . ?
C18 H18 0.9300 . ?
C19 N10 1.355(7) . ?
C19 C20 1.385(7) . ?
C19 N5 1.416(6) . ?
C20 C21 1.376(8) . ?
C20 H20 0.9300 . ?
C21 C22 1.369(10) . ?
C21 H21 0.9300 . ?
C22 C23 1.377(9) . ?
C22 H22 0.9300 . ?
C23 N10 1.310(8) . ?
C23 H23 0.9300 . ?
C24 N11 1.339(10) . ?
C24 C25 1.403(10) . ?
C24 N6 1.405(7) . ?
C25 C26 1.353(11) . ?
C25 H25 0.9300 . ?
C26 C27 1.426(16) . ?
C26 H26 0.9300 . ?
C27 C28 1.383(13) . ?
C27 H27 0.9300 . ?
C28 N11 1.346(9) . ?
C28 H28 0.9300 . ?
C29 N12 1.317(11) . ?
C29 C30 1.403(11) . ?
C29 N6 1.440(7) . ?
C30 C31 1.420(9) . ?
C30 H30 0.9300 . ?
C31 C32 1.429(12) . ?
C31 H31 0.9300 . ?
C32 C33 1.303(11) . ?
C32 H32 0.9300 . ?
C33 N12 1.343(8) . ?
C33 H33 0.9300 . ?
C34 N15 1.335(8) . ?
C34 N14 1.350(7) . ?
C34 N16 1.368(8) . ?
C35 N13 1.325(8) . ?
C35 N15 1.362(8) . ?
C35 N17 1.373(7) . ?
C36 N14 1.313(9) . ?
C36 N13 1.321(9) . ?
C36 N18 1.391(7) . ?
C37 N19 1.351(9) . ?
C37 C38 1.391(10) . ?
C37 N16 1.402(8) . ?
C38 C39 1.333(15) . ?
C38 H38 0.9300 . ?
C39 C40 1.397(19) . ?
C39 H39 0.9300 . ?
C40 C41 1.454(12) . ?
C40 H40 0.9300 . ?
C41 N19 1.358(10) . ?
C41 H41 0.9300 . ?
C42 N20 1.331(8) . ?
C42 C43 1.383(9) . ?
C42 N16 1.442(7) . ?
C43 C44 1.380(9) . ?
C43 H43 0.9300 . ?
C44 C45 1.404(8) . ?
C44 H44 0.9300 . ?
C45 C46 1.373(8) . ?
C45 H45 0.9300 . ?
C46 N20 1.354(7) . ?
C46 H46 0.9300 . ?
C47 N21 1.323(9) . ?
C47 C48 1.373(9) . ?
C47 N17 1.451(7) . ?
C48 C49 1.416(10) . ?
C48 H48 0.9300 . ?
C49 C50 1.378(13) . ?
C49 H49 0.9300 . ?
C50 C51 1.394(11) . ?
C50 H50 0.9300 . ?
C51 N21 1.355(9) . ?
C51 H51 0.9300 . ?
C52 N22 1.355(9) . ?
C52 C53 1.360(10) . ?
C52 N17 1.409(8) . ?
C53 C54 1.400(10) . ?
C53 H53 0.9300 . ?
C54 C55 1.423(12) . ?
C54 H54 0.9300 . ?
C55 C56 1.355(11) . ?
C55 H55 0.9300 . ?
C56 N22 1.367(8) . ?
C56 H56 0.9300 . ?
C57 N23 1.343(9) . ?
C57 C58 1.360(9) . ?
C57 N18 1.434(8) . ?
C58 C59 1.367(12) . ?
C58 H58 0.9300 . ?
C59 C60 1.454(15) . ?
C59 H59 0.9300 . ?
C60 C61 1.327(14) . ?
C60 H60 0.9300 . ?
C61 N23 1.253(12) . ?
C61 H61 0.9300 . ?
C62 N24 1.324(10) . ?
C62 C63 1.395(11) . ?
C62 N18 1.437(9) . ?
C63 C64 1.370(12) . ?
C63 H63 0.9300 . ?
C64 C65 1.377(13) . ?
C64 H64 0.9300 . ?
C65 C66 1.388(14) . ?
C65 H65 0.9300 . ?
C66 N24 1.376(11) . ?
C66 H66 0.9300 . ?
C67 O1 1.238(9) . ?
C67 O2 1.241(9) . ?
C67 C68 1.547(9) . ?
C68 O3 1.233(9) . ?
C68 O4 1.277(8) . ?
C69 O6 1.242(10) . ?
C69 O5 1.253(10) . ?
C69 C70 1.567(11) . ?
C70 O7 1.244(8) . ?
C70 O8 1.246(9) . ?
C71 O11 1.215(13) . ?
C71 O12 1.245(14) . ?
C71 C72 1.561(13) . ?
C72 O10 1.232(11) . ?
C72 O9 1.255(11) . ?
N1O O3N 1.20797(13) . ?
N1O O1N 1.24411(18) . ?
N1O O2N 1.3022(2) . ?
N2O O6N 1.10271(15) . ?
N2O O5N 1.1656(2) . ?
N2O O4N 1.31157(16) . ?
N3O O8N 1.24949(18) . ?
N3O O9N 1.28000(18) . ?
N3O O7N 1.28697(19) . ?
N4O O12N 1.17736(14) . ?
N4O O10N 1.24751(15) . ?
N4O O11N 1.32797(19) . ?
N5O O13N 1.17680(17) . ?
N5O O15N 1.32931(16) . ?
N5O O14N 1.33698(15) . ?
N6O O16N 1.19147(16) . ?
N6O O17N 1.23320(16) . ?
N6O O18N 1.27036(15) . ?
O2N O2N 1.6320(2) 2_665 ?
O3N O3N 1.8181(3) 2_665 ?
